data_4081429
loop_
_publ_author_name
'Kruckenberg, Achim'
'Wadepohl, Hubert'
'Gade, Lutz H.'

_publ_section_title
;
 Bis(diisopropylphosphinomethyl)amine Nickel(II) and Nickel(0) Complexes:
 Coordination Chemistry, Reactivity, and Catalytic Decarbonylative C--H
 Arylation of Benzoxazole
;
_journal_issue 18
_journal_name_full Organometallics
_journal_page_first 5153
_journal_paper_doi 10.1021/om400711d
_journal_volume 32
_journal_year 2013
_chemical_absolute_configuration ad
_chemical_formula_moiety 'C15 H35 Cl2 N Ni P2, 0.5(C2 H4 Cl4)'
_chemical_formula_sum 'C16 H37 Cl4 N Ni P2'
_chemical_formula_weight 505.91
_space_group_crystal_system monoclinic
_space_group_IT_number 8
_space_group_name_Hall 'C -2y'
_space_group_name_H-M_alt 'C 1 m 1'
_symmetry_cell_setting monoclinic
_symmetry_Int_Tables_number 8
_symmetry_space_group_name_Hall 'C -2y'
_symmetry_space_group_name_H-M 'C 1 m 1'
_atom_sites_solution_hydrogens mixed
_atom_sites_solution_primary dual
_atom_sites_solution_secondary difmap
_audit_block_code ga_ak44b
_audit_creation_date
;
'Tue Nov 27 11:28:11 2012'
;
_audit_update_record 'Wed Jul  3 11:49:51 CEST 2013'
_cell_angle_alpha 90
_cell_angle_beta 104.1087(6)
_cell_angle_gamma 90
_cell_formula_units_Z 2
_cell_length_a 11.45240(7)
_cell_length_b 14.56303(8)
_cell_length_c 7.24125(4)
_cell_measurement_reflns_used 35903
_cell_measurement_temperature 110(1)
_cell_measurement_theta_max 32.3120
_cell_measurement_theta_min 3.3313
_cell_volume 1171.277(12)
_computing_cell_refinement
;
CrysAlisPro, Agilent Technologies,
Version 1.171.36.21 (release 14-08-2012 CrysAlis171 .NET)
(compiled Sep 14 2012,17:21:16)
;
_computing_data_collection
;
CrysAlisPro, Agilent Technologies,
Version 1.171.36.21 (release 14-08-2012 CrysAlis171 .NET)
(compiled Sep 14 2012,17:21:16)
;
_computing_data_reduction
;
CrysAlisPro, Agilent Technologies,
Version 1.171.36.21 (release 14-08-2012 CrysAlis171 .NET)
(compiled Sep 14 2012,17:21:16)
;
_computing_molecular_graphics
;
O. V. Dolomanov, L. J. Bourhis, R. J. Gildea, J. A. K. Howard and H. Puschmann,
OLEX2: a complete structure solution, refinement and analysis program.
J. Appl. Cryst. (2009). 42, 339-341.
;
_computing_publication_material 'encif (Wadepohl, 2009-13); encifer 1.4 (CCDC, 2011)'
_computing_structure_refinement 'SHELXL-2013 (Sheldrick, 2013)'
_computing_structure_solution 'SHELXD (Sheldrick, 2000-2008)'
_diffrn_ambient_temperature 110(1)
_diffrn_detector 'CCD plate'
_diffrn_detector_area_resol_mean 15.9241
_diffrn_detector_type 'Agilent EOS'
_diffrn_measured_fraction_theta_full 0.996
_diffrn_measured_fraction_theta_max 0.982
_diffrn_measurement_details
;
  1 omega  -43.00   56.00   0.5000   10.0000
omega____ theta____ kappa____ phi______ frames
    -       26.8662  -77.0000    0.0000 198

  2 omega  -44.00   59.00   0.5000   10.0000
omega____ theta____ kappa____ phi______ frames
    -       26.8662  -80.0000  168.7748 206

  3 omega    3.00   97.00   0.5000   10.0000
omega____ theta____ kappa____ phi______ frames
    -       26.8662   77.0000   90.0000 188

  4 omega    6.00   96.00   0.5000   10.0000
omega____ theta____ kappa____ phi______ frames
    -       26.8662   57.0000 -150.0000 180

  5 omega   -3.00   97.00   0.5000   10.0000
omega____ theta____ kappa____ phi______ frames
    -       26.8662   77.0000  -90.0000 200

  6 omega  -43.00   54.00   0.5000   10.0000
omega____ theta____ kappa____ phi______ frames
    -       26.8662  -77.0000   90.0000 194

  7 omega   -1.00   97.00   0.5000   10.0000
omega____ theta____ kappa____ phi______ frames
    -       26.8662   77.0000    0.0000 196

  8 omega  -44.00   59.00   0.5000   10.0000
omega____ theta____ kappa____ phi______ frames
    -       26.8662  -80.0000  -99.8871 206

  9 omega  -48.00   -2.00   0.5000   10.0000
omega____ theta____ kappa____ phi______ frames
    -      -27.0224  -38.0000   60.0000 92

 10 omega  -42.00   48.00   0.5000   10.0000
omega____ theta____ kappa____ phi______ frames
    -       26.8662  -57.0000   60.0000 180

 11 omega  -42.00   48.00   0.5000   10.0000
omega____ theta____ kappa____ phi______ frames
    -       26.8662  -57.0000 -120.0000 180

 12 omega   -3.00   97.00   0.5000   10.0000
omega____ theta____ kappa____ phi______ frames
    -       26.8662   77.0000 -150.0000 200

 13 omega    6.00   96.00   0.5000   10.0000
omega____ theta____ kappa____ phi______ frames
    -       26.8662   57.0000  -60.0000 180

 14 omega  -43.00   57.00   0.5000   10.0000
omega____ theta____ kappa____ phi______ frames
    -       26.8662  -77.0000  -30.0000 200

 15 omega    6.00   96.00   0.5000   10.0000
omega____ theta____ kappa____ phi______ frames
    -       26.8662   57.0000  120.0000 180

 16 omega    6.00   96.00   0.5000   10.0000
omega____ theta____ kappa____ phi______ frames
    -       26.8662   57.0000   30.0000 180

 17 omega  -43.00   57.00   0.5000   10.0000
omega____ theta____ kappa____ phi______ frames
    -       26.8662  -77.0000 -150.0000 200

 18 omega  -43.00   57.00   0.5000   10.0000
omega____ theta____ kappa____ phi______ frames
    -       26.8662  -77.0000   90.0000 200

 19 omega    1.00   99.00   0.5000   10.0000
omega____ theta____ kappa____ phi______ frames
    -       26.8662   38.0000  -60.0000 196

 20 omega   -3.00   97.00   0.5000   10.0000
omega____ theta____ kappa____ phi______ frames
    -       26.8662   77.0000   60.0000 200

 21 omega  -43.00   57.00   0.5000   10.0000
omega____ theta____ kappa____ phi______ frames
    -       26.8662  -77.0000   16.7884 200

 22 omega   -3.00   97.00   0.5000   10.0000
omega____ theta____ kappa____ phi______ frames
    -       26.8662   77.0000 -120.0000 200

 23 omega  -59.00   24.00   0.5000   10.0000
omega____ theta____ kappa____ phi______ frames
    -      -27.0224   80.0000  -69.8629 166

 24 omega    6.00   96.00   0.5000   10.0000
omega____ theta____ kappa____ phi______ frames
    -       26.8662   57.0000 -180.0000 180

 25 omega  -46.00  100.00   0.5000   10.0000
omega____ theta____ kappa____ phi______ frames
    -       26.8662    0.0000  120.0000 292

 26 omega  -46.00  100.00   0.5000   10.0000
omega____ theta____ kappa____ phi______ frames
    -       26.8662    0.0000  240.0000 292

 27 omega  -46.00  100.00   0.5000   10.0000
omega____ theta____ kappa____ phi______ frames
    -       26.8662    0.0000    0.0000 292

 28 omega -100.00  -14.00   0.5000   10.0000
omega____ theta____ kappa____ phi______ frames
    -      -27.0224    0.0000    0.0000 172

;
_diffrn_measurement_device '\k-geometry diffractometer'
_diffrn_measurement_device_type 'Agilent SuperNova, Dual, Cu at zero, Eos'
_diffrn_measurement_method '\w scans'
_diffrn_measurement_specimen_support 'polyimid foil'
_diffrn_orient_matrix_UB_11 -0.0607927000
_diffrn_orient_matrix_UB_12 -0.0115982000
_diffrn_orient_matrix_UB_13 -0.0421565000
_diffrn_orient_matrix_UB_21 0.0175613000
_diffrn_orient_matrix_UB_22 -0.0192230000
_diffrn_orient_matrix_UB_23 -0.0790998000
_diffrn_orient_matrix_UB_31 0.0085092000
_diffrn_orient_matrix_UB_32 -0.0432348000
_diffrn_orient_matrix_UB_33 0.0465272000
_diffrn_radiation_monochromator mirror
_diffrn_radiation_probe x-ray
_diffrn_radiation_type 'Mo K\a'
_diffrn_radiation_wavelength 0.7107
_diffrn_reflns_av_R_equivalents 0.0188
_diffrn_reflns_av_unetI/netI 0.0089
_diffrn_reflns_Laue_measured_fraction_full 0.996
_diffrn_reflns_Laue_measured_fraction_max 0.982
_diffrn_reflns_limit_h_max 17
_diffrn_reflns_limit_h_min -17
_diffrn_reflns_limit_k_max 21
_diffrn_reflns_limit_k_min -21
_diffrn_reflns_limit_l_max 10
_diffrn_reflns_limit_l_min -10
_diffrn_reflns_number 41451
_diffrn_reflns_point_group_measured_fraction_full 0.997
_diffrn_reflns_point_group_measured_fraction_max 0.969
_diffrn_reflns_theta_full 25.242
_diffrn_reflns_theta_max 32.385
_diffrn_reflns_theta_min 3.338
_diffrn_source 'microfocus X-Ray tube'
_diffrn_source_type 'Agilent SuperNova (Mo) X-ray Source'
_exptl_absorpt_coefficient_mu 1.422
_exptl_absorpt_correction_T_max 0.815
_exptl_absorpt_correction_T_min 0.732
_exptl_absorpt_correction_type gaussian
_exptl_absorpt_process_details
;
CrysAlisPro, Agilent Technologies,
Version 1.171.36.21 (release 14-08-2012 CrysAlis171 .NET)
(compiled Sep 14 2012,17:21:16)
Numerical absorption correction based on gaussian integration over
            a multifaceted crystal model
;
_exptl_crystal_colour orange
_exptl_crystal_density_diffrn 1.434
_exptl_crystal_description irregular
_exptl_crystal_F_000 532
_exptl_crystal_size_max 0.3009
_exptl_crystal_size_mid 0.2020
_exptl_crystal_size_min 0.1903
_refine_diff_density_max 0.646
_refine_diff_density_min -0.381
_refine_diff_density_rms 0.041
_refine_ls_abs_structure_details
;
 Flack x determined using 2039 quotients [(I+)-(I-)]/[(I+)+(I-)]
 (Parsons and Flack (2004), Acta Cryst. A60, s61).
;
_refine_ls_abs_structure_Flack -0.001(2)
_refine_ls_extinction_method none
_refine_ls_goodness_of_fit_ref 1.059
_refine_ls_hydrogen_treatment mixed
_refine_ls_matrix_type full
_refine_ls_number_parameters 149
_refine_ls_number_reflns 4200
_refine_ls_number_restraints 2
_refine_ls_restrained_S_all 1.058
_refine_ls_R_factor_all 0.0148
_refine_ls_R_factor_gt 0.0147
_refine_ls_shift/su_max 0.001
_refine_ls_shift/su_mean 0.000
_refine_ls_structure_factor_coef Fsqd
_refine_ls_weighting_details 'w=1/[\s^2^(Fo^2^)+(0.0183P)^2^+0.4659P] where P=(Fo^2^+2Fc^2^)/3'
_refine_ls_weighting_scheme calc
_refine_ls_wR_factor_gt 0.0367
_refine_ls_wR_factor_ref 0.0367
_reflns_Friedel_coverage 0.969
_reflns_Friedel_fraction_full 0.998
_reflns_Friedel_fraction_max 0.956
_reflns_number_gt 4179
_reflns_number_total 4200
_reflns_threshold_expression 'I > 2\s(I)'
_cod_data_source_file om400711d_si_002.cif
_cod_data_source_block ga_ak44b
_cod_original_cell_volume 1171.278(12)
_cod_original_sg_symbol_H-M 'C m'
_cod_database_code 4081429
_audit_block_refno 1647
_audit_block_usercomment AK578
_olex2_refinement_description
;
1. Fixed Uiso
 At 1.2 times of:
  All C(H) groups, {H21A,H21B} of C21, {H1A,H1B} of C1
 At 1.5 times of:
  All C(H,H,H) groups, {H15A,H15B} of C15
2. Others
 Fixed Sof: H21A(0.5) H21B(0.5)
3.a Idealised Me refined as rotating group with stretchable bonds:
 C4(H4A,H4B,H4C), C5(H5A,H5B,H5C), C7(H7A,H7B,H7C), C8(H8A,H8B,H8C)
;
_shelx_estimated_absorpt_t_max 0.871
_shelx_estimated_absorpt_t_min 0.871
_cell_oxdiff_length_a 11.45376(10)
_cell_oxdiff_length_b 14.55979(10)
_cell_oxdiff_length_c 7.24139(5)
_cell_oxdiff_angle_alpha 89.9763(6)
_cell_oxdiff_angle_beta 104.0891(7)
_cell_oxdiff_angle_gamma 89.9988(6)
_cell_oxdiff_volume 1171.278(16)
_cell_oxdiff_measurement_reflns_used 35903
_reflns_odcompleteness_completeness 99.84
_reflns_odcompleteness_theta 30.44
_reflns_odcompleteness_iscentric 1

loop_
_symmetry_equiv_pos_as_xyz
'x, y, z'
'x, -y, z'
'x+1/2, y+1/2, z'
'x+1/2, -y+1/2, z'

loop_
_atom_site_label
_atom_site_type_symbol
_atom_site_fract_x
_atom_site_fract_y
_atom_site_fract_z
_atom_site_U_iso_or_equiv
_atom_site_adp_type
_atom_site_occupancy
_atom_site_site_symmetry_order
_atom_site_calc_flag
_atom_site_refinement_flags_posn
_atom_site_refinement_flags_adp
_atom_site_refinement_flags_occupancy
Ni Ni -0.66140(2) -0.5000 -0.60510(3) 0.01015(4) Uani 1 2 d S T P
Cl1 Cl -0.73786(3) -0.60796(2) -0.45462(4) 0.01654(6) Uani 1 1 d . . .
Cl11 Cl -0.09958(7) -0.5000 -0.27915(12) 0.0615(3) Uani 1 2 d S T P
Cl12 Cl -0.09248(7) -0.5000 -0.67938(12) 0.05080(19) Uani 1 2 d S T P
P1 P -0.59799(3) -0.38840(2) -0.75596(4) 0.01078(6) Uani 1 1 d . . .
N N -0.46275(14) -0.5000 -0.9358(2) 0.0130(2) Uani 1 2 d S T P
C1 C -0.53799(11) -0.41756(9) -0.96251(17) 0.0146(2) Uani 1 1 d . . .
H1A H -0.6046(17) -0.4206(14) -1.075(3) 0.018 Uiso 1 1 d . U .
H1B H -0.4920(19) -0.3672(15) -0.979(3) 0.018 Uiso 1 1 d . U .
C3 C -0.47556(11) -0.31425(8) -0.61778(17) 0.0146(2) Uani 1 1 d . . .
H3 H -0.4666(18) -0.2695(14) -0.717(3) 0.018 Uiso 1 1 d . U .
C4 C -0.50556(14) -0.26092(11) -0.4532(2) 0.0242(3) Uani 1 1 d . . .
H4A H -0.5183(13) -0.3045(6) -0.3553(17) 0.036 Uiso 1 1 calc R U .
H4B H -0.5796(13) -0.2245(9) -0.5014(7) 0.036 Uiso 1 1 calc R U .
H4C H -0.4382(10) -0.2193(10) -0.3966(15) 0.036 Uiso 1 1 calc R U .
C5 C -0.35926(12) -0.36876(10) -0.5469(2) 0.0197(2) Uani 1 1 d . . .
H5A H -0.3373(7) -0.3976(9) -0.6535(14) 0.029 Uiso 1 1 calc R U .
H5B H -0.3713(4) -0.4152(8) -0.4584(19) 0.029 Uiso 1 1 calc R U .
H5C H -0.2957(9) -0.3278(6) -0.4839(19) 0.029 Uiso 1 1 calc R U .
C6 C -0.72274(12) -0.30982(9) -0.86547(17) 0.0165(2) Uani 1 1 d . . .
H6 H -0.7435(19) -0.2788(14) -0.761(3) 0.020 Uiso 1 1 d . U .
C7 C -0.83328(13) -0.36534(11) -0.9693(2) 0.0225(3) Uani 1 1 d . . .
H7A H -0.8586(8) -0.4056(9) -0.8791(12) 0.034 Uiso 1 1 calc R U .
H7B H -0.8127(5) -0.4020(9) -1.0690(18) 0.034 Uiso 1 1 calc R U .
H7C H -0.8985(9) -0.3236(5) -1.0255(19) 0.034 Uiso 1 1 calc R U .
C8 C -0.68798(14) -0.23794(10) -0.9971(2) 0.0229(3) Uani 1 1 d . . .
H8A H -0.6673(14) -0.2684(4) -1.103(2) 0.034 Uiso 1 1 calc R U .
H8B H -0.6196(14) -0.2030(8) -0.9272(11) 0.034 Uiso 1 1 calc R U .
H8C H -0.7552(10) -0.1970(9) -1.0438(18) 0.034 Uiso 1 1 calc R U .
C15 C -0.3903(2) -0.5000 -1.0773(3) 0.0240(4) Uani 1 2 d S T P
H15A H -0.338(2) -0.4456(17) -1.065(3) 0.036 Uiso 1 1 d . U .
H15B H -0.439(3) -0.5000 -1.216(6) 0.036 Uiso 1 2 d S U P
C21 C -0.0094(2) -0.5000 -0.4392(5) 0.0354(6) Uani 1 2 d S T P
H21A H 0.030(6) -0.546(5) -0.465(7) 0.042 Uiso 0.5 1 d . U P
H21B H 0.044(6) -0.447(5) -0.401(7) 0.042 Uiso 0.5 1 d . U P

loop_
_atom_site_aniso_label
_atom_site_aniso_U_11
_atom_site_aniso_U_22
_atom_site_aniso_U_33
_atom_site_aniso_U_23
_atom_site_aniso_U_13
_atom_site_aniso_U_12
Ni 0.00987(8) 0.01186(8) 0.00937(7) 0.000 0.00359(6) 0.000
Cl1 0.01827(13) 0.01692(14) 0.01696(14) 0.00391(11) 0.00917(11) 0.00070(11)
Cl11 0.0224(3) 0.1130(9) 0.0467(4) 0.000 0.0035(3) 0.000
Cl12 0.0372(3) 0.0670(5) 0.0508(4) 0.000 0.0158(3) 0.000
P1 0.01171(12) 0.01063(14) 0.01058(13) 0.00014(10) 0.00384(10) 0.00098(10)
N 0.0147(6) 0.0103(6) 0.0163(6) 0.000 0.0079(5) 0.000
C1 0.0191(5) 0.0135(5) 0.0133(4) 0.0021(4) 0.0077(4) 0.0027(4)
C3 0.0148(5) 0.0130(5) 0.0167(5) -0.0007(4) 0.0051(4) -0.0020(4)
C4 0.0216(6) 0.0250(7) 0.0278(6) -0.0136(5) 0.0098(5) -0.0073(5)
C5 0.0150(5) 0.0191(6) 0.0228(6) -0.0007(5) 0.0007(4) -0.0007(4)
C6 0.0178(5) 0.0172(5) 0.0148(5) 0.0009(4) 0.0043(4) 0.0064(4)
C7 0.0163(5) 0.0297(7) 0.0194(5) 0.0022(5) 0.0004(4) 0.0043(5)
C8 0.0294(7) 0.0173(6) 0.0223(6) 0.0065(5) 0.0070(5) 0.0082(5)
C15 0.0297(10) 0.0155(8) 0.0354(11) 0.000 0.0245(9) 0.000
C21 0.0168(9) 0.0283(11) 0.0604(17) 0.000 0.0084(10) 0.000

loop_
_atom_type_symbol
_atom_type_description
_atom_type_scat_dispersion_real
_atom_type_scat_dispersion_imag
_atom_type_scat_source
C C 0.0033 0.0016 'International Tables Vol C Tables 4.2.6.8 and 6.1.1.4'
H H 0.0000 0.0000 'International Tables Vol C Tables 4.2.6.8 and 6.1.1.4'
Cl Cl 0.1484 0.1585 'International Tables Vol C Tables 4.2.6.8 and 6.1.1.4'
N N 0.0061 0.0033 'International Tables Vol C Tables 4.2.6.8 and 6.1.1.4'
Ni Ni 0.3393 1.1124 'International Tables Vol C Tables 4.2.6.8 and 6.1.1.4'
P P 0.1023 0.0942 'International Tables Vol C Tables 4.2.6.8 and 6.1.1.4'

loop_
_exptl_crystal_face_index_h
_exptl_crystal_face_index_k
_exptl_crystal_face_index_l
_exptl_crystal_face_perp_dist
_exptl_oxdiff_crystal_face_indexfrac_h
_exptl_oxdiff_crystal_face_indexfrac_k
_exptl_oxdiff_crystal_face_indexfrac_l
_exptl_oxdiff_crystal_face_x
_exptl_oxdiff_crystal_face_y
_exptl_oxdiff_crystal_face_z
2 -17 -6 0.1339 2.0000 -17.0000 -6.0000 0.3285 0.8365 0.4728
-12 13 3 0.1227 -12.0000 13.0000 3.0000 0.4523 -0.6979 -0.5246
-14 4 6 0.1031 -14.0000 4.0000 6.0000 0.5518 -0.7973 -0.0129
-11 -15 3 0.0894 -11.0000 -15.0000 3.0000 0.7162 -0.1421 0.6945
-15 -8 1 0.0940 -15.0000 -8.0000 1.0000 0.9625 -0.1887 0.2648
-11 4 -5 0.1044 -11.0000 4.0000 -5.0000 0.8331 0.1254 -0.4992
7 18 -2 0.1337 7.0000 18.0000 -2.0000 -0.5500 -0.0649 -0.8117
5 14 -7 0.1057 5.0000 14.0000 -7.0000 -0.1712 0.3724 -0.8884
10 7 -9 0.1249 10.0000 7.0000 -9.0000 -0.3097 0.7530 -0.6363
-11 -13 6 0.0761 -11.0000 -13.0000 6.0000 0.5666 -0.4179 0.7476
-14 -6 5 0.0859 -14.0000 -6.0000 5.0000 0.7099 -0.5260 0.3729
-12 13 2 0.1247 -12.0000 13.0000 2.0000 0.4944 -0.6188 -0.5711
6 16 -6 0.1030 6.0000 16.0000 -6.0000 -0.2974 0.2724 -0.9199
-6 -16 6 0.1030 -6.0000 -16.0000 6.0000 0.2974 -0.2724 0.9199
0 -14 7 0.1024 -0.0000 -14.0000 7.0000 -0.1327 -0.2846 0.9310
12 -4 5 0.0841 12.0000 -4.0000 5.0000 -0.8939 -0.1079 0.5077
11 14 0 0.0984 11.0000 14.0000 -0.0000 -0.8311 -0.0759 -0.5117
1 11 -8 0.1052 1.0000 11.0000 -8.0000 0.1489 0.4389 -0.8393
-9 7 9 0.1110 -9.0000 7.0000 9.0000 0.0865 -1.0045 0.0395
11 -14 -2 0.1230 11.0000 -14.0000 -2.0000 -0.4220 0.6205 0.6058
14 -5 -6 0.1265 14.0000 -5.0000 -6.0000 -0.5402 0.8166 0.0561

loop_
_geom_angle_atom_site_label_1
_geom_angle_atom_site_label_2
_geom_angle_atom_site_label_3
_geom_angle
_geom_angle_site_symmetry_1
_geom_angle_site_symmetry_3
Cl1 Ni Cl1 90.615(19) . 2_545
P1 Ni Cl1 175.961(17) 2_545 2_545
P1 Ni Cl1 86.396(10) . 2_545
P1 Ni Cl1 86.396(10) 2_545 .
P1 Ni Cl1 175.962(16) . .
P1 Ni P1 96.457(19) . 2_545
C1 P1 Ni 118.11(4) . .
C1 P1 C3 100.92(6) . .
C1 P1 C6 101.33(6) . .
C3 P1 Ni 117.62(4) . .
C6 P1 Ni 111.04(5) . .
C6 P1 C3 105.89(6) . .
C1 N C1 110.31(14) . 2_545
C1 N C15 108.82(9) 2_545 .
C1 N C15 108.82(9) . .
P1 C1 H1A 108.7(12) . .
P1 C1 H1B 104.9(13) . .
N C1 P1 113.97(9) . .
N C1 H1A 113.0(12) . .
N C1 H1B 109.4(13) . .
H1A C1 H1B 106.4(17) . .
P1 C3 H3 101.0(12) . .
C4 C3 P1 115.56(9) . .
C4 C3 H3 108.1(12) . .
C5 C3 P1 111.14(9) . .
C5 C3 H3 110.4(11) . .
C5 C3 C4 110.17(11) . .
C3 C4 H4A 109.5 . .
C3 C4 H4B 109.5 . .
C3 C4 H4C 109.5 . .
H4A C4 H4B 109.5 . .
H4A C4 H4C 109.5 . .
H4B C4 H4C 109.5 . .
C3 C5 H5A 109.5 . .
C3 C5 H5B 109.5 . .
C3 C5 H5C 109.5 . .
H5A C5 H5B 109.5 . .
H5A C5 H5C 109.5 . .
H5B C5 H5C 109.5 . .
P1 C6 H6 105.5(12) . .
C7 C6 P1 110.02(9) . .
C7 C6 H6 107.5(13) . .
C8 C6 P1 113.48(9) . .
C8 C6 H6 108.8(12) . .
C8 C6 C7 111.30(11) . .
C6 C7 H7A 109.5 . .
C6 C7 H7B 109.5 . .
C6 C7 H7C 109.5 . .
H7A C7 H7B 109.5 . .
H7A C7 H7C 109.5 . .
H7B C7 H7C 109.5 . .
C6 C8 H8A 109.5 . .
C6 C8 H8B 109.5 . .
C6 C8 H8C 109.5 . .
H8A C8 H8B 109.5 . .
H8A C8 H8C 109.5 . .
H8B C8 H8C 109.5 . .
N C15 H15A 111.7(14) . .
N C15 H15B 115(2) . .
H15A C15 H15B 105.3(18) . .
Cl11 C21 Cl12 113.13(14) . .
Cl11 C21 H21A 126(4) . .
Cl11 C21 H21B 104(4) . .
Cl12 C21 H21A 89(3) . .
Cl12 C21 H21B 115(3) . .
H21A C21 H21B 110(4) . .

loop_
_geom_bond_atom_site_label_1
_geom_bond_atom_site_label_2
_geom_bond_distance
_geom_bond_site_symmetry_2
Ni Cl1 2.2117(4) 2_545
Ni Cl1 2.2117(4) .
Ni P1 2.1792(4) 2_545
Ni P1 2.1792(4) .
Cl11 C21 1.731(3) .
Cl12 C21 1.767(3) .
P1 C1 1.8413(12) .
P1 C3 1.8572(13) .
P1 C6 1.8513(13) .
N C1 1.4630(15) 2_545
N C1 1.4629(15) .
N C15 1.467(2) .
C1 H1A 0.973(19) .
C1 H1B 0.93(2) .
C3 H3 0.99(2) .
C3 C4 1.5301(18) .
C3 C5 1.5279(18) .
C4 H4A 0.988(13) .
C4 H4B 0.988(13) .
C4 H4C 0.988(13) .
C5 H5A 0.965(12) .
C5 H5B 0.965(12) .
C5 H5C 0.965(12) .
C6 H6 0.96(2) .
C6 C7 1.535(2) .
C6 C8 1.532(2) .
C7 H7A 0.972(12) .
C7 H7B 0.972(12) .
C7 H7C 0.972(12) .
C8 H8A 0.967(14) .
C8 H8B 0.967(14) .
C8 H8C 0.967(14) .
C15 H15A 0.98(2) .
C15 H15B 1.02(4) .
C21 H21A 0.85(7) .
C21 H21B 0.99(7) .

loop_
_geom_torsion_atom_site_label_1
_geom_torsion_atom_site_label_2
_geom_torsion_atom_site_label_3
_geom_torsion_atom_site_label_4
_geom_torsion
_geom_torsion_site_symmetry_1
Ni P1 C1 N -40.57(11) .
Ni P1 C3 C4 -61.82(11) .
Ni P1 C3 C5 64.68(10) .
Ni P1 C6 C7 -46.30(10) .
Ni P1 C6 C8 -171.73(8) .
C1 P1 C3 C4 168.20(10) .
C1 P1 C3 C5 -65.31(10) .
C1 P1 C6 C7 80.00(10) .
C1 P1 C6 C8 -45.44(11) .
C1 N C1 P1 78.65(14) 2_545
C3 P1 C1 N 89.10(10) .
C3 P1 C6 C7 -175.05(9) .
C3 P1 C6 C8 59.51(11) .
C6 P1 C1 N -162.05(10) .
C6 P1 C3 C4 62.95(12) .
C6 P1 C3 C5 -170.55(9) .
C15 N C1 P1 -162.04(12) .
